data_7113028
loop_
_publ_author_name
'Xiang, Jing'
'Man, Wai-Lun'
'Guo, Junfang'
'Yiu, Shek-Man'
'Lee, Gene-Hsiang'
'Peng, Shie-Ming'
'Xu, Guancheng'
'Gao, Song'
'Lau, Tai-Chu'

_publ_section_title
;
 A novel tricyanoruthenium(III) building block for the construction of
 bimetallic coordination polymers.
;
_journal_issue 33
_journal_name_full 'Chemical communications (Cambridge, England)'
_journal_page_first 6102
_journal_page_last 6104
_journal_paper_doi 10.1039/c001732a
_journal_volume 46
_journal_year 2010
_chemical_formula_moiety 'C13 H9 Cl N2 O2 Ru'
_chemical_formula_sum 'C13 H9 Cl N2 O2 Ru'
_chemical_formula_weight 361.74
_chemical_name_systematic
;
?
;
_space_group_IT_number 14
_symmetry_cell_setting monoclinic
_symmetry_space_group_name_Hall '-P 2ybc'
_symmetry_space_group_name_H-M 'P 1 21/c 1'
_atom_sites_solution_hydrogens geom
_atom_sites_solution_primary direct
_atom_sites_solution_secondary difmap
_audit_creation_method SHELXL-97
_cell_angle_alpha 90.00
_cell_angle_beta 106.133(2)
_cell_angle_gamma 90.00
_cell_formula_units_Z 4
_cell_length_a 7.7794(7)
_cell_length_b 12.5674(11)
_cell_length_c 13.3405(12)
_cell_measurement_reflns_used 2853
_cell_measurement_temperature 295(2)
_cell_measurement_theta_max 26.73
_cell_measurement_theta_min 2.73
_cell_volume 1252.90(19)
_computing_cell_refinement 'Bruker SAINT'
_computing_data_collection 'Bruker SMART'
_computing_data_reduction 'Bruker SAINT'
_computing_molecular_graphics 'Bruker SHELXTL'
_computing_publication_material 'Bruker SHELXTL'
_computing_structure_refinement 'SHELXL-97 (Sheldrick, 1997)'
_computing_structure_solution 'SHELXS-97 (Sheldrick, 1990)'
_diffrn_ambient_temperature 295(2)
_diffrn_measured_fraction_theta_full 1.000
_diffrn_measured_fraction_theta_max 1.000
_diffrn_measurement_device_type 'BRUKER SMART ApexCCD area detector'
_diffrn_measurement_method 'phi and omega scans'
_diffrn_radiation_monochromator graphite
_diffrn_radiation_source 'fine-focus sealed tube'
_diffrn_radiation_type MoK\a
_diffrn_radiation_wavelength 0.71073
_diffrn_reflns_av_R_equivalents 0.0282
_diffrn_reflns_av_sigmaI/netI 0.0335
_diffrn_reflns_limit_h_max 10
_diffrn_reflns_limit_h_min -10
_diffrn_reflns_limit_k_max 16
_diffrn_reflns_limit_k_min -11
_diffrn_reflns_limit_l_max 16
_diffrn_reflns_limit_l_min -17
_diffrn_reflns_number 7956
_diffrn_reflns_theta_full 27.49
_diffrn_reflns_theta_max 27.49
_diffrn_reflns_theta_min 2.27
_exptl_absorpt_coefficient_mu 1.461
_exptl_absorpt_correction_T_max 0.8676
_exptl_absorpt_correction_T_min 0.7114
_exptl_absorpt_correction_type multi-scan
_exptl_absorpt_process_details 'SADABS (Sheldrick, 2001)'
_exptl_crystal_colour black
_exptl_crystal_density_diffrn 1.918
_exptl_crystal_density_method 'not measured'
_exptl_crystal_description plate
_exptl_crystal_F_000 712
_exptl_crystal_size_max 0.25
_exptl_crystal_size_mid 0.25
_exptl_crystal_size_min 0.10
_refine_diff_density_max 1.022
_refine_diff_density_min -0.463
_refine_diff_density_rms 0.089
_refine_ls_extinction_method none
_refine_ls_goodness_of_fit_ref 1.019
_refine_ls_hydrogen_treatment constr
_refine_ls_matrix_type full
_refine_ls_number_parameters 172
_refine_ls_number_reflns 2868
_refine_ls_number_restraints 0
_refine_ls_restrained_S_all 1.019
_refine_ls_R_factor_all 0.0393
_refine_ls_R_factor_gt 0.0341
_refine_ls_shift/su_max 0.001
_refine_ls_shift/su_mean 0.000
_refine_ls_structure_factor_coef Fsqd
_refine_ls_weighting_details 'calc w=1/[\s^2^(Fo^2^)+(0.0519P)^2^+0.5406P] where P=(Fo^2^+2Fc^2^)/3'
_refine_ls_weighting_scheme calc
_refine_ls_wR_factor_gt 0.0874
_refine_ls_wR_factor_ref 0.0905
_reflns_number_gt 2548
_reflns_number_total 2868
_reflns_threshold_expression >2sigma(I)
_cod_data_source_file c001732a.txt
_cod_data_source_block 1
_cod_depositor_comments
;
The following automatic conversions were performed:

'_symmetry_cell_setting' value 'Monoclinic' changed to 'monoclinic'
according to
/usr/data/users/saulius/automatic-downloads/retrospective/RSC/lib/dictionaries/cif_core.dic
dictionary named 'cif_core.dic' version 2.4.2 from 2011-04-26.

Automatic conversion script
Id: cif_fix_values 2281 2013-09-26 08:29:07Z andrius 
;
_cod_original_sg_symbol_H-M P2(1)/c
_cod_database_code 7113028

loop_
_symmetry_equiv_pos_as_xyz
'x, y, z'
'-x, y+1/2, -z+1/2'
'-x, -y, -z'
'x, -y-1/2, z-1/2'

loop_
_atom_site_label
_atom_site_type_symbol
_atom_site_fract_x
_atom_site_fract_y
_atom_site_fract_z
_atom_site_U_iso_or_equiv
_atom_site_adp_type
_atom_site_occupancy
_atom_site_symmetry_multiplicity
_atom_site_calc_flag
_atom_site_refinement_flags
Ru Ru 0.27364(3) 0.217581(19) 0.837396(17) 0.03385(11) Uani 1 1 d .
Cl1 Cl 0.22140(11) 0.19122(8) 0.66061(6) 0.0475(2) Uani 1 1 d .
O1 O 0.4606(3) 0.31753(19) 0.82594(18) 0.0452(5) Uani 1 1 d .
O2 O 0.2209(3) 0.06623(18) 0.84332(16) 0.0439(5) Uani 1 1 d .
N1 N 0.1036(4) 0.2829(2) 0.8473(3) 0.0487(7) Uani 1 1 d .
N2 N 0.4327(4) 0.2127(2) 0.9868(2) 0.0416(6) Uani 1 1 d .
C1 C 0.5618(4) 0.3531(2) 0.9193(3) 0.0401(7) Uani 1 1 d .
C2 C 0.6767(5) 0.4386(3) 0.9256(3) 0.0502(8) Uani 1 1 d .
H2A H 0.6839 0.4731 0.8652 0.060 Uiso 1 1 calc R
C3 C 0.7794(5) 0.4718(3) 1.0211(3) 0.0527(9) Uani 1 1 d .
H3A H 0.8558 0.5295 1.0253 0.063 Uiso 1 1 calc R
C4 C 0.7713(5) 0.4201(3) 1.1126(3) 0.0564(9) Uani 1 1 d .
H4A H 0.8423 0.4431 1.1771 0.068 Uiso 1 1 calc R
C5 C 0.6573(5) 0.3350(3) 1.1062(3) 0.0492(8) Uani 1 1 d .
H5A H 0.6505 0.3000 1.1665 0.059 Uiso 1 1 calc R
C6 C 0.5535(4) 0.3020(2) 1.0100(3) 0.0389(7) Uani 1 1 d .
C7 C 0.4257(4) 0.1417(3) 1.0536(3) 0.0420(7) Uani 1 1 d .
H7A H 0.4962 0.1514 1.1217 0.050 Uiso 1 1 calc R
C8 C 0.3176(4) 0.0481(2) 1.0315(2) 0.0371(6) Uani 1 1 d .
C9 C 0.3170(4) -0.0162(3) 1.1174(3) 0.0443(7) Uani 1 1 d .
H9A H 0.3805 0.0052 1.1841 0.053 Uiso 1 1 calc R
C10 C 0.2239(5) -0.1102(3) 1.1041(3) 0.0459(8) Uani 1 1 d .
H10A H 0.2232 -0.1522 1.1614 0.055 Uiso 1 1 calc R
C11 C 0.1317(4) -0.1415(3) 1.0052(3) 0.0422(7) Uani 1 1 d .
H11A H 0.0684 -0.2052 0.9964 0.051 Uiso 1 1 calc R
C12 C 0.1302(4) -0.0820(3) 0.9195(2) 0.0397(7) Uani 1 1 d .
H12A H 0.0675 -0.1057 0.8535 0.048 Uiso 1 1 calc R
C13 C 0.2229(4) 0.0149(2) 0.9306(2) 0.0366(6) Uani 1 1 d .

loop_
_atom_site_aniso_label
_atom_site_aniso_U_11
_atom_site_aniso_U_22
_atom_site_aniso_U_33
_atom_site_aniso_U_23
_atom_site_aniso_U_13
_atom_site_aniso_U_12
Ru 0.03552(16) 0.03261(17) 0.03262(16) 0.00209(9) 0.00816(11) 0.00171(9)
Cl1 0.0585(5) 0.0500(5) 0.0330(4) 0.0027(3) 0.0108(4) -0.0043(4)
O1 0.0456(12) 0.0410(12) 0.0472(13) -0.0003(11) 0.0102(10) -0.0102(10)
O2 0.0595(14) 0.0334(12) 0.0395(12) 0.0048(9) 0.0151(10) -0.0023(10)
N1 0.0461(16) 0.0439(18) 0.0553(18) 0.0013(13) 0.0126(14) 0.0073(12)
N2 0.0410(14) 0.0407(16) 0.0441(15) -0.0024(11) 0.0136(12) 0.0023(11)
C1 0.0382(16) 0.0304(15) 0.0498(18) -0.0050(13) 0.0093(14) -0.0018(12)
C2 0.0517(19) 0.0385(18) 0.062(2) 0.0026(16) 0.0190(17) -0.0072(15)
C3 0.0450(18) 0.0403(19) 0.073(2) -0.0119(17) 0.0176(18) -0.0140(15)
C4 0.047(2) 0.054(2) 0.064(2) -0.0188(18) 0.0089(17) -0.0058(17)
C5 0.0518(19) 0.050(2) 0.0461(19) -0.0063(16) 0.0135(15) -0.0042(16)
C6 0.0374(15) 0.0291(15) 0.0507(18) -0.0055(13) 0.0130(14) -0.0020(12)
C7 0.0432(17) 0.0427(18) 0.0400(16) -0.0023(14) 0.0116(13) 0.0028(14)
C8 0.0320(14) 0.0342(16) 0.0460(17) -0.0040(13) 0.0123(13) 0.0016(12)
C9 0.0431(17) 0.049(2) 0.0394(16) -0.0044(14) 0.0091(14) 0.0019(14)
C10 0.0487(18) 0.0458(19) 0.0446(18) 0.0084(15) 0.0151(15) 0.0017(15)
C11 0.0395(16) 0.0366(17) 0.0527(19) 0.0021(14) 0.0165(14) -0.0055(13)
C12 0.0382(15) 0.0354(17) 0.0430(17) -0.0032(13) 0.0071(13) -0.0025(13)
C13 0.0345(14) 0.0340(16) 0.0419(16) 0.0034(13) 0.0116(13) 0.0044(12)

loop_
_atom_type_symbol
_atom_type_description
_atom_type_scat_dispersion_real
_atom_type_scat_dispersion_imag
_atom_type_scat_source
C C 0.0033 0.0016 'International Tables Vol C Tables 4.2.6.8 and 6.1.1.4'
H H 0.0000 0.0000 'International Tables Vol C Tables 4.2.6.8 and 6.1.1.4'
N N 0.0061 0.0033 'International Tables Vol C Tables 4.2.6.8 and 6.1.1.4'
O O 0.0106 0.0060 'International Tables Vol C Tables 4.2.6.8 and 6.1.1.4'
Cl Cl 0.1484 0.1585 'International Tables Vol C Tables 4.2.6.8 and 6.1.1.4'
Ru Ru -1.2594 0.8363 'International Tables Vol C Tables 4.2.6.8 and 6.1.1.4'

loop_
_geom_angle_atom_site_label_1
_geom_angle_atom_site_label_2
_geom_angle_atom_site_label_3
_geom_angle
N1 Ru O2 108.06(13)
N1 Ru O1 109.10(14)
O2 Ru O1 142.82(10)
N1 Ru N2 103.13(14)
O2 Ru N2 90.47(10)
O1 Ru N2 80.40(10)
N1 Ru Cl1 104.18(12)
O2 Ru Cl1 85.53(7)
O1 Ru Cl1 86.33(7)
N2 Ru Cl1 152.29(8)
C1 O1 Ru 113.24(19)
C13 O2 Ru 123.90(19)
C7 N2 C6 123.2(3)
C7 N2 Ru 125.1(2)
C6 N2 Ru 111.7(2)
O1 C1 C2 120.8(3)
O1 C1 C6 119.7(3)
C2 C1 C6 119.5(3)
C3 C2 C1 119.5(3)
C2 C3 C4 121.0(3)
C5 C4 C3 119.4(3)
C6 C5 C4 119.5(3)
C5 C6 C1 121.1(3)
C5 C6 N2 127.8(3)
C1 C6 N2 111.1(3)
N2 C7 C8 124.8(3)
C9 C8 C13 119.4(3)
C9 C8 C7 116.2(3)
C13 C8 C7 124.3(3)
C10 C9 C8 120.8(3)
C9 C10 C11 119.2(3)
C12 C11 C10 121.9(3)
C11 C12 C13 120.3(3)
O2 C13 C12 116.7(3)
O2 C13 C8 124.8(3)
C12 C13 C8 118.4(3)

loop_
_geom_bond_atom_site_label_1
_geom_bond_atom_site_label_2
_geom_bond_distance
Ru N1 1.593(3)
Ru O2 1.952(2)
Ru O1 1.959(2)
Ru N2 2.034(3)
Ru Cl1 2.3031(8)
O1 C1 1.351(4)
O2 C13 1.327(4)
N2 C7 1.273(4)
N2 C6 1.441(4)
C1 C2 1.385(4)
C1 C6 1.386(5)
C2 C3 1.368(5)
C3 C4 1.398(5)
C4 C5 1.378(5)
C5 C6 1.377(5)
C7 C8 1.427(4)
C8 C9 1.403(4)
C8 C13 1.407(4)
C9 C10 1.371(5)
C10 C11 1.372(5)
C11 C12 1.364(4)
C12 C13 1.401(4)
